data_2015182
loop_
_publ_author_name
'Pu, Shou-Zhi'
'Liu, Gang'
'Chen, Bing'
'Wang, Ru-Ji'

_publ_section_title
;1-(2-Methyl-5-phenyl-3-thienyl)-2-(3-methyl-5-phenyl-2-thienyl)-3,3,4,4,5,5-hexafluorocyclopent-1-ene:
 a novel photochromic hybrid diarylethene
;
_journal_coeditor_code OB1244
_journal_issue 10
_journal_name_full 'Acta Crystallographica Section C'
_journal_page_first o599
_journal_page_last o601
_journal_paper_doi 10.1107/S0108270105028143
_journal_volume 61
_journal_year 2005
_chemical_formula_iupac 'C27 H18 F6 S2'
_chemical_formula_moiety 'C27 H18 F6 S2'
_chemical_formula_sum 'C27 H18 F6 S2'
_chemical_formula_weight 520.53
_chemical_melting_point 403.35(15)
_chemical_name_systematic
;
1-(2-Methyl-5-phenyl-3-thienyl)-2-(3-methyl-5-phenyl-2-thienyl)-3,3,4,4,5,5-
hexafluorocyclopent-1-ene
;
_space_group_IT_number 14
_symmetry_cell_setting monoclinic
_symmetry_space_group_name_Hall '-P 2ybc'
_symmetry_space_group_name_H-M 'P 1 21/c 1'
_atom_sites_solution_hydrogens geom
_atom_sites_solution_primary direct
_atom_sites_solution_secondary difmap
_audit_creation_method SHELXL-97
_cell_angle_alpha 90.00
_cell_angle_beta 90.263(8)
_cell_angle_gamma 90.00
_cell_formula_units_Z 4
_cell_length_a 11.5406(12)
_cell_length_b 9.2179(7)
_cell_length_c 22.432(2)
_cell_measurement_reflns_used 36
_cell_measurement_temperature 295(2)
_cell_measurement_theta_max 12.64
_cell_measurement_theta_min 5.05
_cell_volume 2386.3(4)
_computing_cell_refinement XSCANS
_computing_data_collection 'XSCANS (Bruker, 1997)'
_computing_data_reduction XSCANS
_computing_molecular_graphics SHELXTL
_computing_publication_material SHELXTL
_computing_structure_refinement SHELXTL
_computing_structure_solution 'SHELXTL (Bruker, 1997)'
_diffrn_ambient_temperature 295(2)
_diffrn_measured_fraction_theta_full 1.000
_diffrn_measured_fraction_theta_max 1.000
_diffrn_measurement_device_type 'Bruker P4'
_diffrn_measurement_method \w
_diffrn_radiation_monochromator graphite
_diffrn_radiation_source 'fine-focus sealed tube'
_diffrn_radiation_type MoK\a
_diffrn_radiation_wavelength 0.71073
_diffrn_reflns_av_R_equivalents 0.0276
_diffrn_reflns_av_sigmaI/netI 0.0359
_diffrn_reflns_limit_h_max 1
_diffrn_reflns_limit_h_min -13
_diffrn_reflns_limit_k_max 1
_diffrn_reflns_limit_k_min -10
_diffrn_reflns_limit_l_max 26
_diffrn_reflns_limit_l_min -26
_diffrn_reflns_number 5525
_diffrn_reflns_theta_full 25.00
_diffrn_reflns_theta_max 25.00
_diffrn_reflns_theta_min 1.76
_diffrn_standards_decay_% 0
_diffrn_standards_interval_count 97
_diffrn_standards_number 3
_exptl_absorpt_coefficient_mu 0.284
_exptl_absorpt_correction_type none
_exptl_crystal_colour colorless
_exptl_crystal_density_diffrn 1.449
_exptl_crystal_density_method 'not measured'
_exptl_crystal_description prism
_exptl_crystal_F_000 1064
_exptl_crystal_size_max 0.6
_exptl_crystal_size_mid 0.5
_exptl_crystal_size_min 0.4
_refine_diff_density_max 0.483
_refine_diff_density_min -0.337
_refine_ls_extinction_method none
_refine_ls_goodness_of_fit_ref 1.020
_refine_ls_hydrogen_treatment constr
_refine_ls_matrix_type full
_refine_ls_number_parameters 318
_refine_ls_number_reflns 4201
_refine_ls_number_restraints 0
_refine_ls_restrained_S_all 1.020
_refine_ls_R_factor_all 0.0713
_refine_ls_R_factor_gt 0.0544
_refine_ls_shift/su_max 0.000
_refine_ls_shift/su_mean 0.000
_refine_ls_structure_factor_coef Fsqd
_refine_ls_weighting_details 'calc w = 1/[\s^2^(Fo^2^)+(0.001P)^2^+2.7P] where P = (Fo^2^+2Fc^2^)/3'
_refine_ls_weighting_scheme calc
_refine_ls_wR_factor_gt 0.1039
_refine_ls_wR_factor_ref 0.1116
_reflns_number_gt 3121
_reflns_number_total 4201
_reflns_threshold_expression I>2\s(I)
_cod_data_source_file ob1244.cif
_cod_data_source_block I
_cod_depositor_comments
;
The following automatic conversions were performed:

'_chemical_melting_point' value '403.2-403.5' was changed to
'403.35(15)' - the average value was taken and precision was
estimated.

Automatic conversion script
Id: cif_fix_values 1646 2011-03-28 12:23:43Z adriana 

The following automatic conversions were performed:

'_chemical_melting_point' value '403.2-403.5' was changed to
'403.35(15)' - the average value was taken and precision was
estimated.

Automatic conversion script
Id: cif_fix_values 1715 2011-07-08 13:25:40Z adriana 
;
_cod_original_sg_symbol_H-M 'P 21/c'
_cod_database_code 2015182
_cod_database_fobs_code 2015182

loop_
_symmetry_equiv_pos_as_xyz
'x, y, z'
'-x, y+1/2, -z+1/2'
'-x, -y, -z'
'x, -y-1/2, z-1/2'

loop_
_atom_site_label
_atom_site_fract_x
_atom_site_fract_y
_atom_site_fract_z
_atom_site_U_iso_or_equiv
_atom_site_adp_type
_atom_site_calc_flag
_atom_site_refinement_flags
_atom_site_occupancy
_atom_site_disorder_assembly
_atom_site_disorder_group
_atom_site_type_symbol
S1 0.43985(8) 0.83464(10) 0.08103(4) 0.0710(3) Uani d . 1 . . S
S2 0.02356(8) 0.87436(12) 0.25513(4) 0.0770(3) Uani d . 1 . . S
F1 -0.01608(19) 1.1433(3) 0.04472(11) 0.1085(8) Uani d . 1 . . F
F2 0.0842(3) 1.2709(2) 0.10576(10) 0.1125(9) Uani d . 1 . . F
F3 0.1261(2) 1.1816(4) -0.03445(10) 0.1261(10) Uani d . 1 . . F
F4 0.2209(2) 1.3214(2) 0.02240(14) 0.1335(11) Uani d . 1 . . F
F5 0.2883(3) 1.0098(3) -0.02831(10) 0.1220(10) Uani d . 1 . . F
F6 0.3712(2) 1.1345(3) 0.04002(13) 0.1186(9) Uani d . 1 . . F
C1 0.2282(3) 0.9704(3) 0.07132(13) 0.0553(7) Uani d . 1 . . C
C2 0.1334(3) 1.0228(3) 0.09859(12) 0.0530(7) Uani d . 1 . . C
C3 0.0910(3) 1.1580(4) 0.06841(14) 0.0642(8) Uani d . 1 . . C
C4 0.1780(3) 1.1906(4) 0.01869(15) 0.0683(9) Uani d . 1 . . C
C5 0.2691(3) 1.0739(4) 0.02420(15) 0.0682(9) Uani d . 1 . . C
C6 0.2903(3) 0.8341(3) 0.08036(13) 0.0581(8) Uani d . 1 . . C
C7 0.2463(3) 0.6975(4) 0.08751(15) 0.0647(8) Uani d . 1 . . C
C8 0.3347(3) 0.5899(4) 0.09395(14) 0.0688(9) Uani d . 1 . . C
H8A 0.3200 0.4914 0.0987 0.083 Uiso calc R 1 . . H
C9 0.4449(3) 0.6498(4) 0.09227(14) 0.0639(8) Uani d . 1 . . C
C10 0.5572(3) 0.5742(4) 0.09679(14) 0.0659(9) Uani d . 1 . . C
C11 0.6526(3) 0.6382(4) 0.12324(16) 0.0755(10) Uani d . 1 . . C
H11A 0.6464 0.7318 0.1384 0.091 Uiso calc R 1 . . H
C12 0.7568(3) 0.5660(5) 0.12758(18) 0.0905(12) Uani d . 1 . . C
H12A 0.8204 0.6104 0.1455 0.109 Uiso calc R 1 . . H
C13 0.7661(4) 0.4279(6) 0.10528(19) 0.1006(15) Uani d . 1 . . C
H13A 0.8361 0.3783 0.1084 0.121 Uiso calc R 1 . . H
C14 0.6726(4) 0.3624(5) 0.07839(19) 0.1029(15) Uani d . 1 . . C
H14A 0.6797 0.2692 0.0630 0.123 Uiso calc R 1 . . H
C15 0.5675(3) 0.4347(4) 0.07413(16) 0.0834(11) Uani d . 1 . . C
H15A 0.5041 0.3899 0.0562 0.100 Uiso calc R 1 . . H
C16 0.1203(3) 0.6570(4) 0.08699(19) 0.0873(12) Uani d . 1 . . C
H16A 0.0761 0.7337 0.0689 0.131 Uiso calc R 1 . . H
H16B 0.0944 0.6423 0.1271 0.131 Uiso calc R 1 . . H
H16C 0.1098 0.5692 0.0646 0.131 Uiso calc R 1 . . H
C17 0.1244(3) 0.9177(4) 0.20208(13) 0.0623(8) Uani d . 1 . . C
C18 0.0724(2) 0.9715(3) 0.15163(13) 0.0542(7) Uani d . 1 . . C
C19 -0.0532(2) 0.9804(3) 0.15608(13) 0.0549(7) Uani d . 1 . . C
H19A -0.1017 1.0166 0.1264 0.066 Uiso calc R 1 . . H
C20 -0.0910(3) 0.9278(4) 0.21046(14) 0.0605(8) Uani d . 1 . . C
C21 -0.2111(3) 0.9176(4) 0.23147(14) 0.0633(8) Uani d . 1 . . C
C22 -0.2444(3) 0.8152(4) 0.27343(16) 0.0762(10) Uani d . 1 . . C
H22A -0.1897 0.7510 0.2887 0.091 Uiso calc R 1 . . H
C23 -0.3573(3) 0.8074(5) 0.29269(18) 0.0913(12) Uani d . 1 . . C
H23A -0.3777 0.7392 0.3213 0.110 Uiso calc R 1 . . H
C24 -0.4394(3) 0.8988(6) 0.2702(2) 0.0977(14) Uani d . 1 . . C
H24A -0.5156 0.8927 0.2831 0.117 Uiso calc R 1 . . H
C25 -0.4091(3) 0.9981(5) 0.2292(2) 0.1023(14) Uani d . 1 . . C
H25A -0.4653 1.0600 0.2137 0.123 Uiso calc R 1 . . H
C26 -0.2953(3) 1.0102(4) 0.20939(19) 0.0860(11) Uani d . 1 . . C
H26A -0.2759 1.0804 0.1814 0.103 Uiso calc R 1 . . H
C27 0.2497(3) 0.8990(5) 0.21745(15) 0.0806(11) Uani d . 1 . . C
H27A 0.2951 0.9673 0.1952 0.121 Uiso calc R 1 . . H
H27B 0.2737 0.8021 0.2077 0.121 Uiso calc R 1 . . H
H27C 0.2610 0.9155 0.2593 0.121 Uiso calc R 1 . . H

loop_
_atom_site_aniso_label
_atom_site_aniso_U_11
_atom_site_aniso_U_22
_atom_site_aniso_U_33
_atom_site_aniso_U_12
_atom_site_aniso_U_13
_atom_site_aniso_U_23
S1 0.0640(5) 0.0664(5) 0.0827(6) 0.0047(4) 0.0102(4) 0.0003(5)
S2 0.0613(5) 0.1065(8) 0.0631(5) 0.0027(5) 0.0000(4) 0.0155(5)
F1 0.0784(14) 0.132(2) 0.1150(18) 0.0029(14) -0.0168(13) 0.0573(16)
F2 0.200(3) 0.0627(13) 0.0751(14) 0.0378(16) 0.0216(15) -0.0033(11)
F3 0.128(2) 0.188(3) 0.0627(13) 0.033(2) -0.0066(13) 0.0122(16)
F4 0.144(2) 0.0561(14) 0.200(3) -0.0172(15) 0.052(2) -0.0084(16)
F5 0.205(3) 0.0866(16) 0.0744(14) 0.0315(18) 0.0553(16) 0.0071(12)
F6 0.0794(15) 0.1096(19) 0.167(2) -0.0234(14) -0.0012(15) 0.0543(18)
C1 0.0616(18) 0.0500(17) 0.0542(16) -0.0039(15) 0.0012(14) -0.0016(14)
C2 0.0607(17) 0.0475(17) 0.0507(16) -0.0003(14) -0.0046(13) -0.0030(13)
C3 0.077(2) 0.058(2) 0.0582(18) 0.0062(17) -0.0031(16) -0.0011(16)
C4 0.090(2) 0.053(2) 0.062(2) -0.0079(18) -0.0040(18) 0.0018(16)
C5 0.077(2) 0.061(2) 0.066(2) -0.0050(18) 0.0092(17) 0.0000(17)
C6 0.0598(18) 0.0582(19) 0.0564(17) 0.0015(15) 0.0040(14) -0.0036(15)
C7 0.067(2) 0.0544(19) 0.073(2) 0.0011(16) -0.0035(16) -0.0011(16)
C8 0.062(2) 0.070(2) 0.075(2) 0.0116(17) -0.0089(16) -0.0021(18)
C9 0.072(2) 0.062(2) 0.0584(18) 0.0123(17) -0.0006(15) -0.0051(16)
C10 0.069(2) 0.071(2) 0.0572(18) 0.0137(18) 0.0036(16) 0.0013(16)
C11 0.073(2) 0.076(2) 0.078(2) 0.0125(19) 0.0024(18) 0.0028(19)
C12 0.073(2) 0.114(4) 0.085(3) 0.019(2) -0.004(2) 0.015(3)
C13 0.094(3) 0.123(4) 0.085(3) 0.050(3) 0.011(2) 0.011(3)
C14 0.128(4) 0.094(3) 0.087(3) 0.047(3) 0.002(3) -0.013(2)
C15 0.095(3) 0.079(3) 0.076(2) 0.026(2) -0.007(2) -0.012(2)
C16 0.076(2) 0.058(2) 0.128(3) -0.0043(19) -0.014(2) -0.002(2)
C17 0.0571(17) 0.075(2) 0.0548(17) 0.0040(16) -0.0003(14) 0.0038(16)
C18 0.0578(17) 0.0507(17) 0.0542(16) 0.0020(14) -0.0036(13) -0.0016(14)
C19 0.0537(16) 0.0544(18) 0.0567(17) -0.0011(14) 0.0015(13) -0.0084(14)
C20 0.0545(17) 0.064(2) 0.0631(19) 0.0025(15) -0.0060(14) -0.0023(16)
C21 0.0542(17) 0.069(2) 0.0665(19) 0.0000(16) -0.0039(15) -0.0099(17)
C22 0.062(2) 0.089(3) 0.077(2) -0.0048(19) 0.0007(17) 0.007(2)
C23 0.068(2) 0.118(4) 0.088(3) -0.024(2) 0.009(2) -0.003(3)
C24 0.059(2) 0.129(4) 0.106(3) -0.005(3) 0.009(2) -0.025(3)
C25 0.067(3) 0.107(4) 0.133(4) 0.023(2) -0.009(3) -0.010(3)
C26 0.067(2) 0.084(3) 0.107(3) 0.011(2) -0.001(2) 0.002(2)
C27 0.062(2) 0.119(3) 0.060(2) 0.010(2) -0.0061(16) 0.010(2)

loop_
_atom_type_symbol
_atom_type_description
_atom_type_scat_dispersion_real
_atom_type_scat_dispersion_imag
_atom_type_scat_source
C C 0.0033 0.0016 'International Tables Vol C Tables 4.2.6.8 and 6.1.1.4'
H H 0.0000 0.0000 'International Tables Vol C Tables 4.2.6.8 and 6.1.1.4'
F F 0.0171 0.0103 'International Tables Vol C Tables 4.2.6.8 and 6.1.1.4'
S S 0.1246 0.1234 'International Tables Vol C Tables 4.2.6.8 and 6.1.1.4'

loop_
_geom_angle_atom_site_label_1
_geom_angle_atom_site_label_2
_geom_angle_atom_site_label_3
_geom_angle
_geom_angle_publ_flag
C9 S1 C6 91.82(16) ?
C17 S2 C20 92.92(15) ?
C2 C1 C6 130.2(3) ?
C2 C1 C5 110.5(3) ?
C6 C1 C5 119.3(3) ?
C1 C2 C18 130.5(3) ?
C1 C2 C3 110.9(3) ?
C18 C2 C3 118.6(3) ?
F2 C3 F1 105.6(3) ?
F2 C3 C2 112.6(3) ?
F1 C3 C2 113.0(3) ?
F2 C3 C4 110.1(3) ?
F1 C3 C4 109.5(3) ?
C2 C3 C4 106.1(3) ?
F4 C4 F3 106.4(3) no
F4 C4 C5 112.9(3) no
F3 C4 C5 109.8(3) no
F4 C4 C3 112.6(3) no
F3 C4 C3 110.2(3) no
C5 C4 C3 105.0(3) no
F5 C5 F6 105.4(3) no
F5 C5 C1 113.2(3) no
F6 C5 C1 110.8(3) no
F5 C5 C4 111.2(3) no
F6 C5 C4 109.5(3) no
C1 C5 C4 106.8(3) ?
C7 C6 C1 128.8(3) ?
C7 C6 S1 111.9(2) ?
C1 C6 S1 119.2(2) ?
C6 C7 C8 112.7(3) ?
C6 C7 C16 126.0(3) ?
C8 C7 C16 121.3(3) ?
C9 C8 C7 112.0(3) ?
C9 C8 H8A 124.0 no
C7 C8 H8A 124.0 no
C8 C9 C10 128.0(3) ?
C8 C9 S1 111.5(2) ?
C10 C9 S1 120.4(3) ?
C11 C10 C15 119.0(3) ?
C11 C10 C9 121.8(3) ?
C15 C10 C9 119.3(3) ?
C12 C11 C10 121.2(4) ?
C12 C11 H11A 119.4 no
C10 C11 H11A 119.4 no
C13 C12 C11 119.5(4) ?
C13 C12 H12A 120.2 no
C11 C12 H12A 120.2 no
C12 C13 C14 120.3(4) no
C12 C13 H13A 119.8 no
C14 C13 H13A 119.8 no
C13 C14 C15 120.3(4) no
C13 C14 H14A 119.8 no
C15 C14 H14A 119.8 no
C14 C15 C10 119.7(4) no
C14 C15 H15A 120.1 no
C10 C15 H15A 120.1 no
C7 C16 H16A 109.5 no
C7 C16 H16B 109.5 no
H16A C16 H16B 109.5 no
C7 C16 H16C 109.5 no
H16A C16 H16C 109.5 no
H16B C16 H16C 109.5 no
C18 C17 C27 130.6(3) no
C18 C17 S2 111.2(2) no
C27 C17 S2 118.1(2) no
C17 C18 C19 113.3(3) no
C17 C18 C2 125.3(3) no
C19 C18 C2 121.4(3) no
C20 C19 C18 111.0(3) no
C20 C19 H19A 124.5 no
C18 C19 H19A 124.5 no
C19 C20 C21 127.3(3) no
C19 C20 S2 111.6(2) no
C21 C20 S2 121.1(2) no
C26 C21 C22 117.8(3) no
C26 C21 C20 120.5(3) no
C22 C21 C20 121.7(3) no
C23 C22 C21 120.9(4) no
C23 C22 H22A 119.6 no
C21 C22 H22A 119.6 no
C24 C23 C22 120.6(4) no
C24 C23 H23A 119.7 no
C22 C23 H23A 119.7 no
C25 C24 C23 119.4(4) no
C25 C24 H24A 120.3 no
C23 C24 H24A 120.3 no
C24 C25 C26 121.3(4) no
C24 C25 H25A 119.3 no
C26 C25 H25A 119.3 no
C21 C26 C25 119.9(4) no
C21 C26 H26A 120.1 no
C25 C26 H26A 120.1 no
C17 C27 H27A 109.5 no
C17 C27 H27B 109.5 no
H27A C27 H27B 109.5 no
C17 C27 H27C 109.5 no
H27A C27 H27C 109.5 no
H27B C27 H27C 109.5 no

loop_
_geom_bond_atom_site_label_1
_geom_bond_atom_site_label_2
_geom_bond_site_symmetry_2
_geom_bond_distance
_geom_bond_publ_flag
S1 C9 . 1.724(3) yes
S1 C6 . 1.726(3) yes
S2 C17 . 1.715(3) yes
S2 C20 . 1.727(3) yes
F1 C3 . 1.350(4) ?
F2 C3 . 1.338(4) ?
F3 C4 . 1.334(4) no
F4 C4 . 1.306(4) no
F5 C5 . 1.337(4) no
F6 C5 . 1.350(4) no
C1 C2 . 1.346(4) yes
C1 C6 . 1.460(4) yes
C1 C5 . 1.501(4) yes
C2 C18 . 1.464(4) yes
C2 C3 . 1.500(4) yes
C3 C4 . 1.534(5) yes
C4 C5 . 1.508(5) yes
C6 C7 . 1.367(4) yes
C7 C8 . 1.429(4) yes
C7 C16 . 1.501(5) yes
C8 C9 . 1.387(4) yes
C8 H8A . 0.9300 no
C9 C10 . 1.475(4) ?
C10 C11 . 1.380(5) ?
C10 C15 . 1.388(5) ?
C11 C12 . 1.378(5) ?
C11 H11A . 0.9300 no
C12 C13 . 1.372(6) ?
C12 H12A . 0.9300 no
C13 C14 . 1.374(6) ?
C13 H13A . 0.9300 no
C14 C15 . 1.386(5) ?
C14 H14A . 0.9300 no
C15 H15A . 0.9300 no
C16 H16A . 0.9600 no
C16 H16B . 0.9600 no
C16 H16C . 0.9600 no
C17 C18 . 1.371(4) yes
C17 C27 . 1.496(4) yes
C18 C19 . 1.456(4) yes
C19 C20 . 1.385(4) yes
C19 H19A . 0.9300 no
C20 C21 . 1.469(4) no
C21 C26 . 1.383(5) no
C21 C22 . 1.388(5) no
C22 C23 . 1.376(5) no
C22 H22A . 0.9300 no
C23 C24 . 1.363(6) no
C23 H23A . 0.9300 no
C24 C25 . 1.346(6) no
C24 H24A . 0.9300 no
C25 C26 . 1.393(5) no
C25 H25A . 0.9300 no
C26 H26A . 0.9300 no
C27 H27A . 0.9600 no
C27 H27B . 0.9600 no
C27 H27C . 0.9600 no

loop_
_geom_torsion_atom_site_label_1
_geom_torsion_atom_site_label_2
_geom_torsion_atom_site_label_3
_geom_torsion_atom_site_label_4
_geom_torsion
_geom_torsion_publ_flag
C6 C1 C2 C18 10.5(5) y
C5 C1 C2 C18 -170.9(3) ?
C6 C1 C2 C3 -171.9(3) ?
C5 C1 C2 C3 6.8(4) ?
C1 C2 C3 F2 -123.5(3) ?
C18 C2 C3 F2 54.5(4) ?
C1 C2 C3 F1 117.0(3) ?
C18 C2 C3 F1 -65.0(4) ?
C1 C2 C3 C4 -3.0(3) ?
C18 C2 C3 C4 174.9(3) ?
F2 C3 C4 F4 -3.0(4) ?
F1 C3 C4 F4 112.7(3) ?
C2 C3 C4 F4 -125.1(3) ?
F2 C3 C4 F3 -121.6(3) ?
F1 C3 C4 F3 -5.9(4) ?
C2 C3 C4 F3 116.3(3) ?
F2 C3 C4 C5 120.2(3) ?
F1 C3 C4 C5 -124.1(3) ?
C2 C3 C4 C5 -1.8(3) ?
C2 C1 C5 F5 -130.5(3) ?
C6 C1 C5 F5 48.3(4) ?
C2 C1 C5 F6 111.3(3) ?
C6 C1 C5 F6 -69.9(4) ?
C2 C1 C5 C4 -7.8(4) ?
C6 C1 C5 C4 171.0(3) ?
F4 C4 C5 F5 -107.5(4) ?
F3 C4 C5 F5 11.0(4) ?
C3 C4 C5 F5 129.5(3) ?
F4 C4 C5 F6 8.5(4) ?
F3 C4 C5 F6 127.1(3) ?
C3 C4 C5 F6 -114.4(3) ?
F4 C4 C5 C1 128.5(3) ?
F3 C4 C5 C1 -112.9(3) ?
C3 C4 C5 C1 5.5(3) ?
C2 C1 C6 C7 43.7(5) yes
C5 C1 C6 C7 -134.8(4) ?
C2 C1 C6 S1 -138.0(3) no
C5 C1 C6 S1 43.5(4) ?
C2 C1 C6 C17 -20.2(3) ?
C5 C1 C6 C17 161.3(3) ?
C9 S1 C6 C7 -0.9(3) ?
C9 S1 C6 C1 -179.5(2) ?
C9 S1 C6 C17 97.38(19) ?
C1 C6 C7 C8 178.6(3) ?
S1 C6 C7 C8 0.2(4) ?
C17 C6 C7 C8 -124.0(3) ?
C1 C6 C7 C16 0.6(6) no
S1 C6 C7 C16 -177.8(3) ?
C17 C6 C7 C16 58.0(4) ?
C6 C7 C8 C9 0.9(4) ?
C16 C7 C8 C9 179.0(3) ?
C7 C8 C9 C10 -179.3(3) ?
C7 C8 C9 S1 -1.5(4) ?
C6 S1 C9 C8 1.4(3) ?
C6 S1 C9 C10 179.4(3) ?
C8 C9 C10 C11 -147.3(4) ?
S1 C9 C10 C11 35.1(4) yes
C8 C9 C10 C15 32.4(5) ?
S1 C9 C10 C15 -145.2(3) ?
C15 C10 C11 C12 -0.2(5) ?
C9 C10 C11 C12 179.5(3) ?
C10 C11 C12 C13 0.0(6) ?
C11 C12 C13 C14 0.5(6) ?
C12 C13 C14 C15 -0.7(7) ?
C13 C14 C15 C10 0.5(6) ?
C11 C10 C15 C14 0.0(5) ?
C9 C10 C15 C14 -179.7(4) ?
C20 S2 C17 C18 0.0(3) ?
C20 S2 C17 C27 177.4(3) ?
C20 S2 C17 C6 -88.3(3) ?
C7 C6 C17 C18 -104.7(3) ?
C1 C6 C17 C18 30.7(2) ?
S1 C6 C17 C18 142.6(2) ?
C7 C6 C17 C27 101.9(3) ?
C1 C6 C17 C27 -122.8(3) ?
S1 C6 C17 C27 -10.9(3) ?
C7 C6 C17 S2 -5.8(4) ?
C1 C6 C17 S2 129.5(4) ?
S1 C6 C17 S2 -118.5(3) ?
C27 C17 C18 C19 -176.0(4) ?
S2 C17 C18 C19 0.9(4) ?
C6 C17 C18 C19 151.1(3) ?
C27 C17 C18 C2 1.2(6) ?
S2 C17 C18 C2 178.2(2) no
C6 C17 C18 C2 -31.7(3) ?
C1 C2 C18 C17 38.9(5) yes
C3 C2 C18 C17 -138.6(3) ?
C1 C2 C18 C19 -144.0(3) ?
C3 C2 C18 C19 38.5(4) ?
C17 C18 C19 C20 -1.7(4) ?
C2 C18 C19 C20 -179.0(3) ?
C18 C19 C20 C21 -179.5(3) ?
C18 C19 C20 S2 1.6(3) ?
C17 S2 C20 C19 -1.0(3) ?
C17 S2 C20 C21 -180.0(3) ?
C19 C20 C21 C26 -26.0(5) ?
S2 C20 C21 C26 152.8(3) no
C19 C20 C21 C22 153.6(3) ?
S2 C20 C21 C22 -27.7(5) y
C26 C21 C22 C23 -0.6(5) ?
C20 C21 C22 C23 179.9(3) ?
C21 C22 C23 C24 1.0(6) ?
C22 C23 C24 C25 -0.5(7) ?
C23 C24 C25 C26 -0.4(7) ?
C22 C21 C26 C25 -0.3(6) ?
C20 C21 C26 C25 179.2(4) ?
C24 C25 C26 C21 0.9(7) ?

loop_
_cod_related_entry_id
_cod_related_entry_database
_cod_related_entry_code
1 ChemSpider 21133717
